data_2229525
loop_
_publ_author_name
'Ayiko\'e, Kouassi'
'Butcher, Ray J.'
'Gultneh, Yilma'

_publ_section_title
;
 {6,6'-Dimethoxy-2,2'-[ethane-1,2-diylbis(nitrilomethanylylidene)]diphenolato}nickel(II)
 dimethylformamide monosolvate
;
_journal_coeditor_code TK2717
_journal_issue 3
_journal_name_full 'Acta Crystallographica Section E'
_journal_page_first m328
_journal_paper_doi 10.1107/S1600536811004818
_journal_volume 67
_journal_year 2011
_chemical_formula_iupac '[Ni (C18 H18 N2 O4)], C3 H7 N O'
_chemical_formula_moiety 'C18 H18 N2 Ni O4, C3 H7 N O'
_chemical_formula_sum 'C21 H25 N3 Ni O5'
_chemical_formula_weight 458.15
_chemical_name_systematic
;
{6,6'-Dimethoxy-2,2'-[ethane-1,2-
diylbis(nitrilomethanylylidene)]diphenolato}nickel(II) dimethylformamide
monosolvate
;
_space_group_IT_number 14
_symmetry_cell_setting monoclinic
_symmetry_space_group_name_Hall '-P 2ybc'
_symmetry_space_group_name_H-M 'P 1 21/c 1'
_atom_sites_solution_hydrogens geom
_atom_sites_solution_primary direct
_atom_sites_solution_secondary difmap
_audit_creation_method SHELXL-97
_cell_angle_alpha 90.00
_cell_angle_beta 91.676(2)
_cell_angle_gamma 90.00
_cell_formula_units_Z 4
_cell_length_a 6.86010(10)
_cell_length_b 15.3432(3)
_cell_length_c 18.9065(4)
_cell_measurement_reflns_used 5823
_cell_measurement_temperature 110(2)
_cell_measurement_theta_max 73.8456
_cell_measurement_theta_min 5.4847
_cell_volume 1989.17(6)
_computing_cell_refinement
;
CrysAlis PRO (Oxford Diffraction, 2009)
;
_computing_data_collection
;
CrysAlis PRO (Oxford Diffraction, 2009)
;
_computing_data_reduction
;
CrysAlis PRO (Oxford Diffraction, 2009)
;
_computing_molecular_graphics 'SHELXTL (Sheldrick, 2008)'
_computing_publication_material 'SHELXTL (Sheldrick, 2008)'
_computing_structure_refinement 'SHELXL97 (Sheldrick, 2008)'
_computing_structure_solution 'SHELXS97 (Sheldrick, 2008)'
_diffrn_ambient_temperature 110(2)
_diffrn_detector_area_resol_mean 10.5081
_diffrn_measured_fraction_theta_full 0.993
_diffrn_measured_fraction_theta_max 0.966
_diffrn_measurement_device_type
;
Oxford Diffraction Xcalibur diffractometer with a Ruby (Gemini Mo) detector
;
_diffrn_measurement_method \w
_diffrn_radiation_monochromator graphite
_diffrn_radiation_source 'Enhance (Cu) X-ray Source'
_diffrn_radiation_type CuK\a
_diffrn_radiation_wavelength 1.54178
_diffrn_reflns_av_R_equivalents 0.0195
_diffrn_reflns_av_sigmaI/netI 0.0156
_diffrn_reflns_limit_h_max 6
_diffrn_reflns_limit_h_min -8
_diffrn_reflns_limit_k_max 18
_diffrn_reflns_limit_k_min -18
_diffrn_reflns_limit_l_max 23
_diffrn_reflns_limit_l_min -22
_diffrn_reflns_number 7909
_diffrn_reflns_theta_full 67.50
_diffrn_reflns_theta_max 74.08
_diffrn_reflns_theta_min 5.50
_diffrn_standards_decay_% <2%
_diffrn_standards_interval_count 50
_diffrn_standards_number 2
_exptl_absorpt_coefficient_mu 1.750
_exptl_absorpt_correction_T_max 1.00000
_exptl_absorpt_correction_T_min 0.74997
_exptl_absorpt_correction_type multi-scan
_exptl_absorpt_process_details
;
(CrysAlis RED; Oxford Diffraction, 2009)
;
_exptl_crystal_colour 'red brown'
_exptl_crystal_density_diffrn 1.530
_exptl_crystal_density_method 'not measured'
_exptl_crystal_description prism
_exptl_crystal_F_000 960
_exptl_crystal_size_max 0.53
_exptl_crystal_size_mid 0.35
_exptl_crystal_size_min 0.28
_refine_diff_density_max 0.343
_refine_diff_density_min -0.312
_refine_ls_extinction_method none
_refine_ls_goodness_of_fit_ref 1.101
_refine_ls_hydrogen_treatment constr
_refine_ls_matrix_type full
_refine_ls_number_parameters 275
_refine_ls_number_reflns 3911
_refine_ls_number_restraints 0
_refine_ls_restrained_S_all 1.101
_refine_ls_R_factor_all 0.0442
_refine_ls_R_factor_gt 0.0414
_refine_ls_shift/su_max 0.001
_refine_ls_shift/su_mean 0.000
_refine_ls_structure_factor_coef Fsqd
_refine_ls_weighting_details 'calc w=1/[\s^2^(Fo^2^)+(0.0443P)^2^+2.5615P] where P=(Fo^2^+2Fc^2^)/3'
_refine_ls_weighting_scheme calc
_refine_ls_wR_factor_gt 0.1121
_refine_ls_wR_factor_ref 0.1137
_reflns_number_gt 3513
_reflns_number_total 3911
_reflns_threshold_expression I>2\s(I)
_cod_data_source_file tk2717.cif
_cod_data_source_block I
_cod_original_sg_symbol_H-M 'P 21/c'
_cod_database_code 2229525
_cod_database_fobs_code 2229525

loop_
_symmetry_equiv_pos_as_xyz
'x, y, z'
'-x, y+1/2, -z+1/2'
'-x, -y, -z'
'x, -y-1/2, z-1/2'

loop_
_atom_site_type_symbol
_atom_site_label
_atom_site_fract_x
_atom_site_fract_y
_atom_site_fract_z
_atom_site_U_iso_or_equiv
_atom_site_adp_type
_atom_site_calc_flag
_atom_site_refinement_flags
_atom_site_occupancy
_atom_site_disorder_assembly
_atom_site_disorder_group
Ni Ni 0.74901(5) 0.498467(19) 0.526650(16) 0.01230(13) Uani d . 1 . .
O O1 0.7304(2) 0.41708(9) 0.59911(7) 0.0156(3) Uani d . 1 . .
O O2 0.7642(2) 0.58041(9) 0.59906(7) 0.0153(3) Uani d . 1 . .
O O3 0.7206(2) 0.32568(9) 0.71759(7) 0.0202(3) Uani d . 1 . .
O O4 0.7569(2) 0.67226(9) 0.71712(7) 0.0219(3) Uani d . 1 . .
O O1S 0.5907(2) -0.00040(9) 0.71449(9) 0.0270(4) Uani d . 1 . .
N N1 0.7406(2) 0.41614(11) 0.45511(9) 0.0159(3) Uani d . 1 . .
N N2 0.7631(2) 0.57987(11) 0.45478(9) 0.0160(3) Uani d . 1 . .
N N1S 0.2629(3) -0.00026(10) 0.69058(10) 0.0191(4) Uani d . 1 . .
C C1 0.7385(3) 0.33191(13) 0.59320(10) 0.0143(4) Uani d . 1 . .
C C2 0.7330(3) 0.27939(13) 0.65578(10) 0.0159(4) Uani d . 1 . .
C C3 0.7344(3) 0.27729(14) 0.78197(11) 0.0214(4) Uani d . 1 . .
H H3A 0.7272 0.3173 0.8222 0.032 Uiso calc R 1 . .
H H3B 0.8588 0.2459 0.7845 0.032 Uiso calc R 1 . .
H H3C 0.6266 0.2355 0.7834 0.032 Uiso calc R 1 . .
C C4 0.7376(3) 0.18962(13) 0.65251(11) 0.0198(4) Uani d . 1 . .
H H4A 0.7304 0.1564 0.6948 0.024 Uiso calc R 1 . .
C C5 0.7531(3) 0.14675(13) 0.58720(12) 0.0257(5) Uani d . 1 . .
H H5A 0.7577 0.0849 0.5853 0.031 Uiso calc R 1 . .
C C6 0.7613(3) 0.19459(15) 0.52644(12) 0.0251(5) Uani d . 1 . .
H H6A 0.7735 0.1657 0.4823 0.030 Uiso calc R 1 . .
C C7 0.7518(3) 0.28656(14) 0.52840(11) 0.0191(4) Uani d . 1 . .
C C8 0.7480(3) 0.33263(14) 0.46263(11) 0.0194(4) Uani d . 1 . .
H H8A 0.7513 0.2987 0.4207 0.023 Uiso calc R 1 . .
C C9 0.7123(3) 0.45208(15) 0.38295(10) 0.0219(4) Uani d . 1 . .
H H9A 0.5720 0.4523 0.3692 0.026 Uiso calc R 1 . .
H H9B 0.7824 0.4159 0.3486 0.026 Uiso calc R 1 . .
C C10 0.7908(3) 0.54324(14) 0.38323(10) 0.0215(4) Uani d . 1 . .
H H10A 0.9310 0.5429 0.3722 0.026 Uiso calc R 1 . .
H H10B 0.7202 0.5789 0.3472 0.026 Uiso calc R 1 . .
C C11 0.7590(3) 0.66365(14) 0.46181(11) 0.0195(4) Uani d . 1 . .
H H11A 0.7622 0.6974 0.4197 0.023 Uiso calc R 1 . .
C C12 0.7500(3) 0.71005(14) 0.52714(11) 0.0192(4) Uani d . 1 . .
C C13 0.7388(3) 0.80217(15) 0.52450(12) 0.0252(5) Uani d . 1 . .
H H13A 0.7355 0.8308 0.4799 0.030 Uiso calc R 1 . .
C C14 0.7328(3) 0.85024(14) 0.58504(13) 0.0268(5) Uani d . 1 . .
H H14A 0.7254 0.9120 0.5827 0.032 Uiso calc R 1 . .
C C15 0.7376(3) 0.80773(13) 0.65102(12) 0.0203(4) Uani d . 1 . .
H H15A 0.7318 0.8411 0.6933 0.024 Uiso calc R 1 . .
C C16 0.7506(3) 0.71821(13) 0.65496(10) 0.0164(4) Uani d . 1 . .
C C17 0.7597(3) 0.72153(15) 0.78123(11) 0.0220(4) Uani d . 1 . .
H H17A 0.7687 0.6818 0.8218 0.033 Uiso calc R 1 . .
H H17B 0.6397 0.7559 0.7836 0.033 Uiso calc R 1 . .
H H17C 0.8726 0.7607 0.7823 0.033 Uiso calc R 1 . .
C C18 0.7554(3) 0.66541(13) 0.59253(10) 0.0146(4) Uani d . 1 . .
C C1S 0.4214(3) -0.00156(11) 0.73382(12) 0.0181(4) Uani d . 1 . .
H H1SA 0.4011 -0.0035 0.7833 0.022 Uiso calc R 1 . .
C C2S 0.0692(3) -0.00288(14) 0.71929(14) 0.0270(5) Uani d . 1 . .
H H2SA 0.0795 -0.0017 0.7711 0.040 Uiso calc R 1 . .
H H2SB 0.0029 -0.0564 0.7038 0.040 Uiso calc R 1 . .
H H2SC -0.0057 0.0478 0.7024 0.040 Uiso calc R 1 . .
C C3S 0.2806(5) 0.00255(16) 0.61430(13) 0.0347(6) Uani d . 1 . .
H H3SA 0.4173 0.0120 0.6028 0.052 Uiso calc R 1 . .
H H3SB 0.2009 0.0503 0.5948 0.052 Uiso calc R 1 . .
H H3SC 0.2355 -0.0528 0.5938 0.052 Uiso calc R 1 . .

loop_
_atom_site_aniso_label
_atom_site_aniso_U_11
_atom_site_aniso_U_22
_atom_site_aniso_U_33
_atom_site_aniso_U_12
_atom_site_aniso_U_13
_atom_site_aniso_U_23
Ni 0.0174(2) 0.0113(2) 0.00815(19) -0.00089(12) 0.00040(13) 0.00026(11)
O1 0.0232(7) 0.0109(6) 0.0127(6) -0.0014(5) 0.0010(5) 0.0000(5)
O2 0.0216(7) 0.0113(6) 0.0131(6) -0.0013(5) 0.0005(5) -0.0001(5)
O3 0.0333(8) 0.0145(7) 0.0130(7) 0.0003(6) 0.0024(6) 0.0026(5)
O4 0.0373(9) 0.0150(7) 0.0135(7) -0.0009(6) 0.0018(6) -0.0027(5)
O1S 0.0217(8) 0.0249(9) 0.0347(9) 0.0000(6) 0.0039(7) 0.0014(6)
N1 0.0175(8) 0.0195(9) 0.0105(8) -0.0004(7) -0.0001(6) -0.0017(6)
N2 0.0169(8) 0.0201(9) 0.0110(8) -0.0018(6) -0.0002(6) 0.0023(6)
N1S 0.0239(9) 0.0172(9) 0.0162(9) -0.0004(7) -0.0001(7) 0.0003(6)
C1 0.0135(9) 0.0121(9) 0.0173(9) -0.0003(7) 0.0005(7) -0.0002(7)
C2 0.0140(9) 0.0163(10) 0.0176(9) -0.0002(7) 0.0012(7) 0.0000(7)
C3 0.0244(11) 0.0227(10) 0.0171(10) -0.0001(8) 0.0008(8) 0.0067(8)
C4 0.0203(10) 0.0152(10) 0.0238(11) -0.0002(8) -0.0001(8) 0.0035(8)
C5 0.0328(12) 0.0108(9) 0.0334(13) -0.0007(8) -0.0017(10) -0.0022(8)
C6 0.0339(12) 0.0177(11) 0.0237(11) -0.0002(9) 0.0001(9) -0.0073(8)
C7 0.0207(10) 0.0175(10) 0.0190(10) 0.0012(8) -0.0008(8) -0.0036(8)
C8 0.0233(10) 0.0202(10) 0.0146(9) -0.0008(8) 0.0001(8) -0.0074(8)
C9 0.0272(11) 0.0281(11) 0.0104(9) -0.0022(9) -0.0006(8) -0.0006(8)
C10 0.0259(11) 0.0274(11) 0.0114(9) -0.0025(9) 0.0018(8) 0.0014(8)
C11 0.0235(10) 0.0194(10) 0.0155(9) -0.0012(8) -0.0005(8) 0.0079(8)
C12 0.0205(10) 0.0175(10) 0.0195(10) 0.0008(8) 0.0020(8) 0.0034(8)
C13 0.0320(12) 0.0164(10) 0.0272(12) -0.0003(9) -0.0001(9) 0.0087(8)
C14 0.0347(13) 0.0111(10) 0.0344(13) -0.0007(9) 0.0005(10) 0.0022(9)
C15 0.0192(10) 0.0146(10) 0.0270(11) -0.0005(8) 0.0018(8) -0.0043(8)
C16 0.0137(9) 0.0161(9) 0.0192(10) -0.0008(7) -0.0002(7) 0.0000(8)
C17 0.0250(11) 0.0232(11) 0.0178(10) 0.0007(8) 0.0010(8) -0.0079(8)
C18 0.0135(9) 0.0124(9) 0.0179(10) -0.0008(7) -0.0002(7) 0.0002(7)
C1S 0.0229(10) 0.0114(9) 0.0200(10) -0.0017(7) 0.0006(8) -0.0005(7)
C2S 0.0208(11) 0.0254(12) 0.0347(13) -0.0012(8) 0.0004(9) 0.0028(9)
C3S 0.0537(17) 0.0342(14) 0.0161(11) 0.0016(11) -0.0033(11) -0.0005(9)

loop_
_atom_type_symbol
_atom_type_description
_atom_type_scat_dispersion_real
_atom_type_scat_dispersion_imag
_atom_type_scat_source
C C 0.0181 0.0091 'International Tables Vol C Tables 4.2.6.8 and 6.1.1.4'
H H 0.0000 0.0000 'International Tables Vol C Tables 4.2.6.8 and 6.1.1.4'
N N 0.0311 0.0180 'International Tables Vol C Tables 4.2.6.8 and 6.1.1.4'
O O 0.0492 0.0322 'International Tables Vol C Tables 4.2.6.8 and 6.1.1.4'
Ni Ni -3.0029 0.5091 'International Tables Vol C Tables 4.2.6.8 and 6.1.1.4'

loop_
_geom_angle_atom_site_label_1
_geom_angle_atom_site_label_2
_geom_angle_atom_site_label_3
_geom_angle_site_symmetry_1
_geom_angle_site_symmetry_3
_geom_angle
_geom_angle_publ_flag
N2 Ni N1 . . 85.71(8) ?
N2 Ni O2 . . 94.66(7) ?
N1 Ni O2 . . 178.51(7) ?
N2 Ni O1 . . 179.01(7) ?
N1 Ni O1 . . 94.51(7) ?
O2 Ni O1 . . 85.14(6) ?
C1 O1 Ni . . 126.96(12) ?
C18 O2 Ni . . 127.00(12) ?
C2 O3 C3 . . 116.94(16) ?
C16 O4 C17 . . 117.06(16) ?
C8 N1 C9 . . 118.40(17) ?
C8 N1 Ni . . 126.67(15) ?
C9 N1 Ni . . 114.85(13) ?
C11 N2 C10 . . 118.33(17) ?
C11 N2 Ni . . 126.45(14) ?
C10 N2 Ni . . 115.16(13) ?
C1S N1S C2S . . 120.44(19) ?
C1S N1S C3S . . 121.1(2) ?
C2S N1S C3S . . 118.5(2) ?
O1 C1 C7 . . 124.57(18) ?
O1 C1 C2 . . 119.16(17) ?
C7 C1 C2 . . 116.27(18) ?
O3 C2 C4 . . 123.86(18) ?
O3 C2 C1 . . 114.57(17) ?
C4 C2 C1 . . 121.56(18) ?
O3 C3 H3A . . 109.5 ?
O3 C3 H3B . . 109.5 ?
H3A C3 H3B . . 109.5 ?
O3 C3 H3C . . 109.5 ?
H3A C3 H3C . . 109.5 ?
H3B C3 H3C . . 109.5 ?
C2 C4 C5 . . 120.60(19) ?
C2 C4 H4A . . 119.7 ?
C5 C4 H4A . . 119.7 ?
C6 C5 C4 . . 119.57(19) ?
C6 C5 H5A . . 120.2 ?
C4 C5 H5A . . 120.2 ?
C5 C6 C7 . . 120.8(2) ?
C5 C6 H6A . . 119.6 ?
C7 C6 H6A . . 119.6 ?
C6 C7 C1 . . 121.21(19) ?
C6 C7 C8 . . 118.07(19) ?
C1 C7 C8 . . 120.68(19) ?
N1 C8 C7 . . 125.91(19) ?
N1 C8 H8A . . 117.0 ?
C7 C8 H8A . . 117.0 ?
N1 C9 C10 . . 107.90(16) ?
N1 C9 H9A . . 110.1 ?
C10 C9 H9A . . 110.1 ?
N1 C9 H9B . . 110.1 ?
C10 C9 H9B . . 110.1 ?
H9A C9 H9B . . 108.4 ?
N2 C10 C9 . . 107.53(16) ?
N2 C10 H10A . . 110.2 ?
C9 C10 H10A . . 110.2 ?
N2 C10 H10B . . 110.2 ?
C9 C10 H10B . . 110.2 ?
H10A C10 H10B . . 108.5 ?
N2 C11 C12 . . 125.87(19) ?
N2 C11 H11A . . 117.1 ?
C12 C11 H11A . . 117.1 ?
C18 C12 C13 . . 120.97(19) ?
C18 C12 C11 . . 120.96(19) ?
C13 C12 C11 . . 118.07(19) ?
C14 C13 C12 . . 120.9(2) ?
C14 C13 H13A . . 119.6 ?
C12 C13 H13A . . 119.6 ?
C13 C14 C15 . . 119.53(19) ?
C13 C14 H14A . . 120.2 ?
C15 C14 H14A . . 120.2 ?
C16 C15 C14 . . 120.6(2) ?
C16 C15 H15A . . 119.7 ?
C14 C15 H15A . . 119.7 ?
O4 C16 C15 . . 124.02(19) ?
O4 C16 C18 . . 114.50(17) ?
C15 C16 C18 . . 121.47(19) ?
O4 C17 H17A . . 109.5 ?
O4 C17 H17B . . 109.5 ?
H17A C17 H17B . . 109.5 ?
O4 C17 H17C . . 109.5 ?
H17A C17 H17C . . 109.5 ?
H17B C17 H17C . . 109.5 ?
O2 C18 C12 . . 124.36(18) ?
O2 C18 C16 . . 119.15(17) ?
C12 C18 C16 . . 116.49(18) ?
O1S C1S N1S . . 125.1(2) ?
O1S C1S H1SA . . 117.4 ?
N1S C1S H1SA . . 117.4 ?
N1S C2S H2SA . . 109.5 ?
N1S C2S H2SB . . 109.5 ?
H2SA C2S H2SB . . 109.5 ?
N1S C2S H2SC . . 109.5 ?
H2SA C2S H2SC . . 109.5 ?
H2SB C2S H2SC . . 109.5 ?
N1S C3S H3SA . . 109.5 ?
N1S C3S H3SB . . 109.5 ?
H3SA C3S H3SB . . 109.5 ?
N1S C3S H3SC . . 109.5 ?
H3SA C3S H3SC . . 109.5 ?
H3SB C3S H3SC . . 109.5 ?

loop_
_geom_bond_atom_site_label_1
_geom_bond_atom_site_label_2
_geom_bond_site_symmetry_2
_geom_bond_distance
_geom_bond_publ_flag
Ni N1 . 1.8503(17) y
Ni N2 . 1.8502(17) y
Ni O1 . 1.8609(13) y
Ni O2 . 1.8594(13) y
O1 C1 . 1.313(2) ?
O2 C18 . 1.311(2) ?
O3 C2 . 1.372(2) ?
O3 C3 . 1.427(2) ?
O4 C16 . 1.370(2) ?
O4 C17 . 1.428(2) ?
O1S C1S . 1.228(3) ?
N1 C8 . 1.290(3) ?
N1 C9 . 1.479(2) ?
N2 C11 . 1.293(3) ?
N2 C10 . 1.482(2) ?
N1S C1S . 1.341(3) ?
N1S C2S . 1.451(3) ?
N1S C3S . 1.451(3) ?
C1 C7 . 1.414(3) ?
C1 C2 . 1.433(3) ?
C2 C4 . 1.379(3) ?
C3 H3A . 0.9800 ?
C3 H3B . 0.9800 ?
C3 H3C . 0.9800 ?
C4 C5 . 1.406(3) ?
C4 H4A . 0.9500 ?
C5 C6 . 1.366(3) ?
C5 H5A . 0.9500 ?
C6 C7 . 1.413(3) ?
C6 H6A . 0.9500 ?
C7 C8 . 1.430(3) ?
C8 H8A . 0.9500 ?
C9 C10 . 1.499(3) ?
C9 H9A . 0.9900 ?
C9 H9B . 0.9900 ?
C10 H10A . 0.9900 ?
C10 H10B . 0.9900 ?
C11 C12 . 1.429(3) ?
C11 H11A . 0.9500 ?
C12 C18 . 1.413(3) ?
C12 C13 . 1.416(3) ?
C13 C14 . 1.363(3) ?
C13 H13A . 0.9500 ?
C14 C15 . 1.407(3) ?
C14 H14A . 0.9500 ?
C15 C16 . 1.378(3) ?
C15 H15A . 0.9500 ?
C16 C18 . 1.433(3) ?
C17 H17A . 0.9800 ?
C17 H17B . 0.9800 ?
C17 H17C . 0.9800 ?
C1S H1SA . 0.9500 ?
C2S H2SA . 0.9800 ?
C2S H2SB . 0.9800 ?
C2S H2SC . 0.9800 ?
C3S H3SA . 0.9800 ?
C3S H3SB . 0.9800 ?
C3S H3SC . 0.9800 ?

loop_
_geom_hbond_atom_site_label_D
_geom_hbond_atom_site_label_H
_geom_hbond_atom_site_label_A
_geom_hbond_site_symmetry_A
_geom_hbond_distance_DH
_geom_hbond_distance_HA
_geom_hbond_distance_DA
_geom_hbond_angle_DHA
C4 H4A O1S . 0.95 2.62 3.310(3) 130
C9 H9A O2 3_666 0.99 2.45 3.334(3) 148
C10 H10A O1 3_766 0.99 2.45 3.348(3) 151

loop_
_geom_torsion_atom_site_label_1
_geom_torsion_atom_site_label_2
_geom_torsion_atom_site_label_3
_geom_torsion_atom_site_label_4
_geom_torsion_site_symmetry_1
_geom_torsion_site_symmetry_2
_geom_torsion_site_symmetry_3
_geom_torsion_site_symmetry_4
_geom_torsion
_geom_torsion_publ_flag
N2 Ni O1 C1 . . . . 111(4) ?
N1 Ni O1 C1 . . . . 8.14(16) ?
O2 Ni O1 C1 . . . . -170.41(16) ?
N2 Ni O2 C18 . . . . 8.98(16) ?
N1 Ni O2 C18 . . . . 113(3) ?
O1 Ni O2 C18 . . . . -170.05(16) ?
N2 Ni N1 C8 . . . . 172.71(18) ?
O2 Ni N1 C8 . . . . 68(3) ?
O1 Ni N1 C8 . . . . -8.25(18) ?
N2 Ni N1 C9 . . . . -10.60(14) ?
O2 Ni N1 C9 . . . . -115(3) ?
O1 Ni N1 C9 . . . . 168.43(14) ?
N1 Ni N2 C11 . . . . 174.22(18) ?
O2 Ni N2 C11 . . . . -7.22(18) ?
O1 Ni N2 C11 . . . . 71(4) ?
N1 Ni N2 C10 . . . . -8.76(14) ?
O2 Ni N2 C10 . . . . 169.79(14) ?
O1 Ni N2 C10 . . . . -112(4) ?
Ni O1 C1 C7 . . . . -4.0(3) ?
Ni O1 C1 C2 . . . . 176.32(13) ?
C3 O3 C2 C4 . . . . 6.9(3) ?
C3 O3 C2 C1 . . . . -173.86(17) ?
O1 C1 C2 O3 . . . . -0.4(3) ?
C7 C1 C2 O3 . . . . 179.85(17) ?
O1 C1 C2 C4 . . . . 178.85(18) ?
C7 C1 C2 C4 . . . . -0.9(3) ?
O3 C2 C4 C5 . . . . -179.16(18) ?
C1 C2 C4 C5 . . . . 1.6(3) ?
C2 C4 C5 C6 . . . . -0.7(3) ?
C4 C5 C6 C7 . . . . -0.9(3) ?
C5 C6 C7 C1 . . . . 1.6(3) ?
C5 C6 C7 C8 . . . . -175.9(2) ?
O1 C1 C7 C6 . . . . 179.6(2) ?
C2 C1 C7 C6 . . . . -0.7(3) ?
O1 C1 C7 C8 . . . . -3.0(3) ?
C2 C1 C7 C8 . . . . 176.74(18) ?
C9 N1 C8 C7 . . . . -172.29(19) ?
Ni N1 C8 C7 . . . . 4.3(3) ?
C6 C7 C8 N1 . . . . -179.6(2) ?
C1 C7 C8 N1 . . . . 2.8(3) ?
C8 N1 C9 C10 . . . . -156.46(19) ?
Ni N1 C9 C10 . . . . 26.6(2) ?
C11 N2 C10 C9 . . . . -157.70(19) ?
Ni N2 C10 C9 . . . . 25.0(2) ?
N1 C9 C10 N2 . . . . -31.2(2) ?
C10 N2 C11 C12 . . . . -174.43(19) ?
Ni N2 C11 C12 . . . . 2.5(3) ?
N2 C11 C12 C18 . . . . 3.5(3) ?
N2 C11 C12 C13 . . . . -177.6(2) ?
C18 C12 C13 C14 . . . . -0.1(3) ?
C11 C12 C13 C14 . . . . -179.0(2) ?
C12 C13 C14 C15 . . . . 0.0(3) ?
C13 C14 C15 C16 . . . . 0.8(3) ?
C17 O4 C16 C15 . . . . -3.2(3) ?
C17 O4 C16 C18 . . . . 177.79(16) ?
C14 C15 C16 O4 . . . . 179.68(19) ?
C14 C15 C16 C18 . . . . -1.4(3) ?
Ni O2 C18 C12 . . . . -6.0(3) ?
Ni O2 C18 C16 . . . . 173.96(13) ?
C13 C12 C18 O2 . . . . 179.44(19) ?
C11 C12 C18 O2 . . . . -1.6(3) ?
C13 C12 C18 C16 . . . . -0.5(3) ?
C11 C12 C18 C16 . . . . 178.44(18) ?
O4 C16 C18 O2 . . . . 0.3(3) ?
C15 C16 C18 O2 . . . . -178.73(18) ?
O4 C16 C18 C12 . . . . -179.74(17) ?
C15 C16 C18 C12 . . . . 1.2(3) ?
C2S N1S C1S O1S . . . . 179.27(18) ?
C3S N1S C1S O1S . . . . 0.1(3) ?
